data_7004617
loop_
_publ_author_name
'Jahel, Ali'
'Vologdin, Nikolay V.'
'Pirio, Nadine'
'Cattey, H\'el\`ene'
'Richard, Philippe'
'Meunier, Philippe'
'Hierso, Jean-Cyrille'

_publ_section_title
;
 Selective formation of a unique diphosphonium-diphosphine from a
 tetraphosphine double protonation induced by zirconium salts
;
_journal_issue 32
_journal_name_full 'Dalton Transactions'
_journal_page_first 4206
_journal_page_last 4208
_journal_paper_doi 10.1039/b809244n
_journal_year 2008
_chemical_formula_moiety 'C66 H64 Fe P4, 2(C4 H8 Cl5 O Zr), 2(C H2 Cl2)'
_chemical_formula_sum 'C76 H84 Cl14 Fe O2 P4 Zr2'
_chemical_formula_weight 1887.90
_chemical_name_systematic
;
?
;
_space_group_IT_number 2
_symmetry_cell_setting triclinic
_symmetry_space_group_name_Hall '-P 1'
_symmetry_space_group_name_H-M 'P -1'
_atom_sites_solution_hydrogens geom
_atom_sites_solution_primary direct
_atom_sites_solution_secondary difmap
_audit_creation_method SHELXL-97
_audit_update_record
;
2008-04-07 # Formatted by publCIF
;
_cell_angle_alpha 75.800(5)
_cell_angle_beta 89.510(5)
_cell_angle_gamma 87.002(5)
_cell_formula_units_Z 2
_cell_length_a 12.302(5)
_cell_length_b 18.324(5)
_cell_length_c 19.112(5)
_cell_measurement_reflns_used 67796
_cell_measurement_temperature 115(2)
_cell_measurement_theta_max 27.485
_cell_measurement_theta_min 1
_cell_volume 4171(2)
_computing_cell_refinement 'DENZO-SMN (Otwinowski & Minor, 1997)'
_computing_data_collection 'KappaCCD Server Software (Nonius,1997)'
_computing_data_reduction 'DENZO-SMN (Otwinowski & Minor, 1997)'
_computing_molecular_graphics 'ORTEPIII (Burnett, 1996)'
_computing_publication_material 'SHELXL97 and WinGX (Farrugia, 1999)'
_computing_structure_refinement 'SHELXL-97 (Sheldrick, 1997)'
_computing_structure_solution 'SIR92 (Altomare, 1993)'
_diffrn_ambient_temperature 115(2)
_diffrn_measured_fraction_theta_full 0.996
_diffrn_measured_fraction_theta_max 0.996
_diffrn_measurement_device_type KappaCCD
_diffrn_measurement_method '\f scans (\k = 0) + additional \w scans'
_diffrn_radiation_monochromator graphite
_diffrn_radiation_source 'fine-focus sealed tube'
_diffrn_radiation_type MoK\a
_diffrn_radiation_wavelength 0.71073
_diffrn_reflns_av_R_equivalents 0.0484
_diffrn_reflns_av_sigmaI/netI 0.0798
_diffrn_reflns_limit_h_max 15
_diffrn_reflns_limit_h_min -15
_diffrn_reflns_limit_k_max 23
_diffrn_reflns_limit_k_min -23
_diffrn_reflns_limit_l_max 24
_diffrn_reflns_limit_l_min -24
_diffrn_reflns_number 36100
_diffrn_reflns_theta_full 27.50
_diffrn_reflns_theta_max 27.50
_diffrn_reflns_theta_min 2.75
_diffrn_standards_number 0
_exptl_absorpt_coefficient_mu 0.986
_exptl_absorpt_correction_type none
_exptl_crystal_colour orange
_exptl_crystal_density_diffrn 1.503
_exptl_crystal_density_method 'not measured'
_exptl_crystal_description prism
_exptl_crystal_F_000 1920
_exptl_crystal_size_max 0.35
_exptl_crystal_size_mid 0.15
_exptl_crystal_size_min 0.10
_refine_diff_density_max 1.302
_refine_diff_density_min -0.829
_refine_diff_density_rms 0.092
_refine_ls_extinction_method none
_refine_ls_goodness_of_fit_ref 1.057
_refine_ls_hydrogen_treatment noref
_refine_ls_matrix_type full
_refine_ls_number_parameters 898
_refine_ls_number_reflns 19066
_refine_ls_number_restraints 0
_refine_ls_restrained_S_all 1.057
_refine_ls_R_factor_all 0.0899
_refine_ls_R_factor_gt 0.0461
_refine_ls_shift/su_max 0.002
_refine_ls_shift/su_mean 0.000
_refine_ls_structure_factor_coef Fsqd
_refine_ls_weighting_details 'calc w=1/[\s^2^(Fo^2^)+(0.0478P)^2^+0.6629P] where P=(Fo^2^+2Fc^2^)/3'
_refine_ls_weighting_scheme calc
_refine_ls_wR_factor_gt 0.1003
_refine_ls_wR_factor_ref 0.1131
_reflns_number_gt 12486
_reflns_number_total 19066
_reflns_threshold_expression >2sigma(I)
_cod_data_source_file b809244n.txt
_cod_data_source_block ali1gr
_cod_database_code 7004617

loop_
_symmetry_equiv_pos_as_xyz
'x, y, z'
'-x, -y, -z'

loop_
_atom_site_label
_atom_site_type_symbol
_atom_site_fract_x
_atom_site_fract_y
_atom_site_fract_z
_atom_site_U_iso_or_equiv
_atom_site_adp_type
_atom_site_occupancy
_atom_site_symmetry_multiplicity
_atom_site_calc_flag
_atom_site_refinement_flags
_atom_site_disorder_assembly
_atom_site_disorder_group
Fe Fe 0.24253(3) 0.44557(2) 0.78696(2) 0.01549(10) Uani 1 1 d . . .
P1 P 0.29197(7) 0.36909(4) 0.63138(4) 0.01833(18) Uani 1 1 d . . .
P2 P 0.28245(7) 0.25073(5) 0.79928(4) 0.02284(19) Uani 1 1 d . . .
HP2 H 0.3598 0.2525 0.7577 0.027 Uiso 1 1 d R . .
P3 P 0.50201(7) 0.46614(4) 0.71200(4) 0.01809(18) Uani 1 1 d . . .
P4 P 0.32103(7) 0.62431(4) 0.69015(4) 0.01854(18) Uani 1 1 d . . .
HP4 H 0.3683 0.6064 0.6378 0.022 Uiso 1 1 d R . .
C1 C 0.1263(2) 0.36630(17) 0.81750(15) 0.0180(7) Uani 1 1 d . . .
H1 H 0.1083 0.3437 0.8649 0.022 Uiso 1 1 calc R . .
C2 C 0.2122(2) 0.34059(17) 0.77698(15) 0.0189(7) Uani 1 1 d . . .
C3 C 0.2132(2) 0.39217(16) 0.70569(15) 0.0176(7) Uani 1 1 d . . .
C4 C 0.1295(2) 0.44844(16) 0.70586(15) 0.0165(6) Uani 1 1 d . . .
H4 H 0.1136 0.4899 0.6676 0.020 Uiso 1 1 calc R . .
C5 C 0.0729(2) 0.43233(16) 0.77313(15) 0.0163(6) Uani 1 1 d . . .
C6 C 0.4011(2) 0.48085(17) 0.77820(15) 0.0179(7) Uani 1 1 d . . .
C7 C 0.3207(2) 0.54412(16) 0.76403(15) 0.0177(7) Uani 1 1 d . . .
C8 C 0.2560(2) 0.53911(17) 0.82821(16) 0.0202(7) Uani 1 1 d . . .
H8 H 0.1988 0.5725 0.8337 0.024 Uiso 1 1 calc R . .
C9 C 0.2944(3) 0.47437(18) 0.88185(15) 0.0220(7) Uani 1 1 d . . .
C10 C 0.3809(2) 0.43875(17) 0.85031(15) 0.0192(7) Uani 1 1 d . . .
H10 H 0.4190 0.3943 0.8734 0.023 Uiso 1 1 calc R . .
C11 C 0.1953(3) 0.18004(17) 0.78637(16) 0.0236(7) Uani 1 1 d . . .
C12 C 0.0855(3) 0.18297(19) 0.80404(17) 0.0287(8) Uani 1 1 d . . .
H12 H 0.0555 0.2235 0.8202 0.034 Uiso 1 1 calc R . .
C13 C 0.0210(3) 0.1249(2) 0.79745(18) 0.0369(9) Uani 1 1 d . . .
H13 H -0.0522 0.1262 0.8099 0.044 Uiso 1 1 calc R . .
C14 C 0.0649(4) 0.0658(2) 0.77265(18) 0.0414(10) Uani 1 1 d . . .
H14 H 0.0214 0.0270 0.7685 0.050 Uiso 1 1 calc R . .
C15 C 0.1729(4) 0.0634(2) 0.75386(18) 0.0417(10) Uani 1 1 d . . .
H15 H 0.2017 0.0235 0.7362 0.050 Uiso 1 1 calc R . .
C16 C 0.2387(3) 0.11971(19) 0.76094(17) 0.0331(9) Uani 1 1 d . . .
H16 H 0.3120 0.1175 0.7488 0.040 Uiso 1 1 calc R . .
C17 C 0.3402(3) 0.22455(18) 0.88775(18) 0.0291(8) Uani 1 1 d . . .
C18 C 0.4511(3) 0.2325(2) 0.8960(2) 0.0452(11) Uani 1 1 d . . .
H18 H 0.4941 0.2509 0.8560 0.054 Uiso 1 1 calc R . .
C19 C 0.4959(4) 0.2131(3) 0.9636(2) 0.0669(15) Uani 1 1 d . . .
H19 H 0.5694 0.2196 0.9698 0.080 Uiso 1 1 calc R . .
C20 C 0.4326(4) 0.1839(3) 1.0229(2) 0.0608(14) Uani 1 1 d . . .
H20 H 0.4644 0.1695 1.0685 0.073 Uiso 1 1 calc R . .
C21 C 0.3226(3) 0.1756(2) 1.0153(2) 0.0468(11) Uani 1 1 d . . .
H21 H 0.2804 0.1567 1.0556 0.056 Uiso 1 1 calc R . .
C22 C 0.2754(3) 0.19559(18) 0.94742(17) 0.0324(9) Uani 1 1 d . . .
H22 H 0.2017 0.1898 0.9416 0.039 Uiso 1 1 calc R . .
C23 C 0.1979(3) 0.30240(17) 0.60974(15) 0.0192(7) Uani 1 1 d . . .
C24 C 0.2423(3) 0.25137(18) 0.57328(16) 0.0250(7) Uani 1 1 d . . .
H24 H 0.3151 0.2535 0.5597 0.030 Uiso 1 1 calc R . .
C25 C 0.1791(3) 0.19685(19) 0.55673(17) 0.0322(8) Uani 1 1 d . . .
H25 H 0.2092 0.1632 0.5317 0.039 Uiso 1 1 calc R . .
C26 C 0.0714(3) 0.19300(19) 0.57773(17) 0.0322(8) Uani 1 1 d . . .
H26 H 0.0295 0.1562 0.5673 0.039 Uiso 1 1 calc R . .
C27 C 0.0256(3) 0.24346(19) 0.61409(17) 0.0305(8) Uani 1 1 d . . .
H27 H -0.0470 0.2408 0.6279 0.037 Uiso 1 1 calc R . .
C28 C 0.0884(3) 0.29791(18) 0.62977(16) 0.0256(8) Uani 1 1 d . . .
H28 H 0.0573 0.3320 0.6540 0.031 Uiso 1 1 calc R . .
C29 C 0.2649(2) 0.45323(17) 0.55677(15) 0.0182(7) Uani 1 1 d . . .
C30 C 0.1656(3) 0.47001(18) 0.52005(15) 0.0233(7) Uani 1 1 d . . .
H30 H 0.1076 0.4394 0.5347 0.028 Uiso 1 1 calc R . .
C31 C 0.1531(3) 0.53207(19) 0.46181(16) 0.0257(8) Uani 1 1 d . . .
H31 H 0.0865 0.5431 0.4379 0.031 Uiso 1 1 calc R . .
C32 C 0.2392(3) 0.57779(18) 0.43888(16) 0.0259(8) Uani 1 1 d . . .
H32 H 0.2301 0.6195 0.3999 0.031 Uiso 1 1 calc R . .
C33 C 0.3386(3) 0.56118(18) 0.47402(16) 0.0238(7) Uani 1 1 d . . .
H33 H 0.3967 0.5915 0.4585 0.029 Uiso 1 1 calc R . .
C34 C 0.3514(3) 0.49909(17) 0.53269(15) 0.0196(7) Uani 1 1 d . . .
H34 H 0.4184 0.4880 0.5561 0.024 Uiso 1 1 calc R . .
C35 C -0.0343(2) 0.47042(17) 0.78785(15) 0.0190(7) Uani 1 1 d . . .
C36 C -0.1148(3) 0.4581(2) 0.73100(17) 0.0321(8) Uani 1 1 d . . .
H36A H -0.1863 0.4770 0.7404 0.048 Uiso 1 1 calc R . .
H36B H -0.1163 0.4052 0.7334 0.048 Uiso 1 1 calc R . .
H36C H -0.0921 0.4844 0.6838 0.048 Uiso 1 1 calc R . .
C37 C -0.0774(3) 0.4336(2) 0.86216(16) 0.0297(8) Uani 1 1 d . . .
H37A H -0.0278 0.4401 0.8984 0.045 Uiso 1 1 calc R . .
H37B H -0.0843 0.3808 0.8662 0.045 Uiso 1 1 calc R . .
H37C H -0.1473 0.4566 0.8688 0.045 Uiso 1 1 calc R . .
C38 C -0.0262(3) 0.55487(18) 0.7793(2) 0.0359(9) Uani 1 1 d . . .
H38A H 0.0199 0.5632 0.8165 0.054 Uiso 1 1 calc R . .
H38B H -0.0975 0.5775 0.7830 0.054 Uiso 1 1 calc R . .
H38C H 0.0040 0.5770 0.7329 0.054 Uiso 1 1 calc R . .
C39 C 0.5883(2) 0.38692(17) 0.76311(16) 0.0206(7) Uani 1 1 d . . .
C40 C 0.6337(2) 0.38312(19) 0.83099(16) 0.0242(7) Uani 1 1 d . . .
H40 H 0.6164 0.4209 0.8546 0.029 Uiso 1 1 calc R . .
C41 C 0.7045(3) 0.32304(19) 0.86290(17) 0.0268(8) Uani 1 1 d . . .
H41 H 0.7329 0.3200 0.9085 0.032 Uiso 1 1 calc R . .
C42 C 0.7333(3) 0.26766(19) 0.8275(2) 0.0349(9) Uani 1 1 d . . .
H42 H 0.7824 0.2284 0.8489 0.042 Uiso 1 1 calc R . .
C43 C 0.6894(3) 0.27034(19) 0.76059(19) 0.0339(9) Uani 1 1 d . . .
H43 H 0.7086 0.2330 0.7368 0.041 Uiso 1 1 calc R . .
C44 C 0.6163(3) 0.32949(18) 0.72909(17) 0.0247(7) Uani 1 1 d . . .
H44 H 0.5855 0.3307 0.6845 0.030 Uiso 1 1 calc R . .
C45 C 0.5866(2) 0.54626(17) 0.70986(15) 0.0186(7) Uani 1 1 d . . .
C46 C 0.6057(3) 0.57681(18) 0.76868(16) 0.0239(7) Uani 1 1 d . . .
H46 H 0.5731 0.5567 0.8128 0.029 Uiso 1 1 calc R . .
C47 C 0.6726(3) 0.63668(19) 0.76200(18) 0.0290(8) Uani 1 1 d . . .
H47 H 0.6855 0.6561 0.8016 0.035 Uiso 1 1 calc R . .
C48 C 0.7200(3) 0.66753(19) 0.6963(2) 0.0344(9) Uani 1 1 d . . .
H48 H 0.7643 0.7081 0.6915 0.041 Uiso 1 1 calc R . .
C49 C 0.7016(3) 0.63821(19) 0.63782(19) 0.0328(9) Uani 1 1 d . . .
H49 H 0.7343 0.6588 0.5938 0.039 Uiso 1 1 calc R . .
C50 C 0.6349(3) 0.57848(18) 0.64395(17) 0.0264(8) Uani 1 1 d . . .
H50 H 0.6222 0.5597 0.6039 0.032 Uiso 1 1 calc R . .
C51 C 0.3942(2) 0.69639(17) 0.71437(17) 0.0219(7) Uani 1 1 d . . .
C52 C 0.4511(3) 0.74656(18) 0.66203(17) 0.0258(8) Uani 1 1 d . . .
H52 H 0.4556 0.7405 0.6152 0.031 Uiso 1 1 calc R . .
C53 C 0.5007(3) 0.80503(19) 0.67999(19) 0.0335(9) Uani 1 1 d . . .
H53 H 0.5402 0.8378 0.6454 0.040 Uiso 1 1 calc R . .
C54 C 0.4923(3) 0.8153(2) 0.7484(2) 0.0385(9) Uani 1 1 d . . .
H54 H 0.5245 0.8557 0.7599 0.046 Uiso 1 1 calc R . .
C55 C 0.4356(3) 0.7654(2) 0.8005(2) 0.0465(11) Uani 1 1 d . . .
H55 H 0.4302 0.7724 0.8470 0.056 Uiso 1 1 calc R . .
C56 C 0.3873(3) 0.7058(2) 0.78408(19) 0.0345(9) Uani 1 1 d . . .
H56 H 0.3503 0.6720 0.8194 0.041 Uiso 1 1 calc R . .
C57 C 0.1874(2) 0.66064(16) 0.65995(15) 0.0188(7) Uani 1 1 d . . .
C58 C 0.1309(3) 0.70862(17) 0.69518(16) 0.0230(7) Uani 1 1 d . . .
H58 H 0.1613 0.7206 0.7351 0.028 Uiso 1 1 calc R . .
C59 C 0.0287(3) 0.73850(17) 0.67030(17) 0.0248(7) Uani 1 1 d . . .
H59 H -0.0100 0.7706 0.6936 0.030 Uiso 1 1 calc R . .
C60 C -0.0158(3) 0.72066(18) 0.61095(17) 0.0280(8) Uani 1 1 d . . .
H60 H -0.0844 0.7409 0.5944 0.034 Uiso 1 1 calc R . .
C61 C 0.0407(3) 0.67301(18) 0.57592(17) 0.0272(8) Uani 1 1 d . . .
H61 H 0.0099 0.6614 0.5359 0.033 Uiso 1 1 calc R . .
C62 C 0.1428(3) 0.64242(17) 0.59996(15) 0.0216(7) Uani 1 1 d . . .
H62 H 0.1810 0.6103 0.5766 0.026 Uiso 1 1 calc R . .
C63 C 0.2621(3) 0.4557(2) 0.96083(16) 0.0296(8) Uani 1 1 d . . .
C64 C 0.2577(4) 0.3710(2) 0.99170(19) 0.0588(13) Uani 1 1 d . . .
H64A H 0.2020 0.3519 0.9673 0.088 Uiso 1 1 calc R . .
H64B H 0.2414 0.3610 1.0423 0.088 Uiso 1 1 calc R . .
H64C H 0.3268 0.3468 0.9851 0.088 Uiso 1 1 calc R . .
C65 C 0.1540(3) 0.4942(3) 0.9724(2) 0.0647(15) Uani 1 1 d . . .
H65A H 0.1610 0.5477 0.9611 0.097 Uiso 1 1 calc R . .
H65B H 0.1324 0.4768 1.0218 0.097 Uiso 1 1 calc R . .
H65C H 0.0999 0.4824 0.9415 0.097 Uiso 1 1 calc R . .
C66 C 0.3496(3) 0.4871(3) 1.00066(18) 0.0500(12) Uani 1 1 d . . .
H66A H 0.4194 0.4637 0.9942 0.075 Uiso 1 1 calc R . .
H66B H 0.3327 0.4767 1.0512 0.075 Uiso 1 1 calc R . .
H66C H 0.3513 0.5406 0.9815 0.075 Uiso 1 1 calc R . .
Zr1 Zr 0.60537(3) 0.136137(18) 0.581749(17) 0.02527(9) Uani 1 1 d . . .
O1 O 0.69392(18) 0.09472(12) 0.49654(11) 0.0272(5) Uani 1 1 d . . .
Cl5 Cl 0.65158(9) 0.26212(5) 0.51440(5) 0.0440(2) Uani 1 1 d . . .
Cl6 Cl 0.50630(8) 0.17905(6) 0.67507(5) 0.0420(2) Uani 1 1 d . . .
Cl7 Cl 0.44445(7) 0.14497(5) 0.50656(4) 0.0311(2) Uani 1 1 d . . .
Cl8 Cl 0.57656(7) 0.00397(5) 0.63715(4) 0.0324(2) Uani 1 1 d . . .
Cl9 Cl 0.78102(7) 0.12431(5) 0.64569(5) 0.0349(2) Uani 1 1 d . . .
C69 C 0.7955(3) 0.1226(2) 0.46126(19) 0.0380(9) Uani 1 1 d . . .
H69A H 0.8529 0.1189 0.4966 0.046 Uiso 1 1 calc R . .
H69B H 0.7850 0.1748 0.4344 0.046 Uiso 1 1 calc R . .
C70 C 0.8227(5) 0.0726(4) 0.4117(3) 0.109(3) Uani 1 1 d . . .
H70A H 0.8472 0.1024 0.3656 0.131 Uiso 1 1 calc R . .
H70B H 0.8808 0.0360 0.4324 0.131 Uiso 1 1 calc R . .
C71 C 0.7281(3) 0.0350(2) 0.4016(2) 0.0430(10) Uani 1 1 d . . .
H71A H 0.7477 -0.0156 0.3971 0.052 Uiso 1 1 calc R . .
H71B H 0.6895 0.0622 0.3582 0.052 Uiso 1 1 calc R . .
C72 C 0.6584(3) 0.0325(2) 0.46685(18) 0.0336(9) Uani 1 1 d . . .
H72A H 0.5820 0.0400 0.4536 0.040 Uiso 1 1 calc R . .
H72B H 0.6696 -0.0156 0.5018 0.040 Uiso 1 1 calc R . .
Zr2 Zr 0.07392(3) 0.802476(18) 0.907756(16) 0.02826(9) Uani 1 1 d . . .
O2 O 0.16507(19) 0.89339(12) 0.93901(11) 0.0300(6) Uani 1 1 d . . .
Cl10 Cl 0.24224(8) 0.72386(5) 0.93922(5) 0.0423(2) Uani 1 1 d . . .
Cl11 Cl 0.14340(8) 0.85534(5) 0.78683(4) 0.0341(2) Uani 1 1 d . . .
Cl12 Cl -0.07834(8) 0.89702(5) 0.88205(5) 0.0398(2) Uani 1 1 d . . .
Cl13 Cl 0.02148(8) 0.76921(5) 1.03540(4) 0.0367(2) Uani 1 1 d . . .
Cl14 Cl -0.02111(10) 0.70585(6) 0.87476(5) 0.0535(3) Uani 1 1 d . . .
C74 C 0.1220(3) 0.9396(2) 0.9870(2) 0.0411(10) Uani 1 1 d . . .
H74A H 0.1319 0.9130 1.0372 0.049 Uiso 1 1 calc R . .
H74B H 0.0451 0.9527 0.9779 0.049 Uiso 1 1 calc R . .
C75 C 0.1855(4) 1.0076(2) 0.9695(2) 0.0561(12) Uani 1 1 d . . .
H75A H 0.1894 1.0297 1.0105 0.067 Uiso 1 1 calc R . .
H75B H 0.1536 1.0450 0.9289 0.067 Uiso 1 1 calc R . .
C76 C 0.2952(4) 0.9799(2) 0.9510(2) 0.0489(11) Uani 1 1 d . . .
H76A H 0.3392 0.9607 0.9941 0.059 Uiso 1 1 calc R . .
H76B H 0.3327 1.0199 0.9186 0.059 Uiso 1 1 calc R . .
C77 C 0.2729(3) 0.9179(2) 0.9147(2) 0.0407(10) Uani 1 1 d . . .
H77A H 0.2740 0.9365 0.8626 0.049 Uiso 1 1 calc R . .
H77B H 0.3270 0.8765 0.9287 0.049 Uiso 1 1 calc R . .
C67 C 0.8541(3) 0.92190(14) 0.68725(8) 0.0487(13) Uani 0.88 1 d PG A 1
H67A H 0.8129 0.9752 0.6900 0.058 Uiso 0.88 1 d PG A 1
H67B H 0.9325 0.9158 0.7147 0.058 Uiso 0.88 1 d PG A 1
Cl1 Cl 0.77488(10) 0.84913(6) 0.73232(6) 0.0607(4) Uani 0.88 1 d PG A 1
Cl2 Cl 0.87430(12) 0.92061(8) 0.59733(6) 0.0821(5) Uani 0.88 1 d PG A 1
C67B C 0.8555(3) 0.94224(11) 0.66701(11) 0.09(2) Uiso 0.12 1 d PG A 2
H67C H 0.7942 0.9860 0.6713 0.112 Uiso 0.12 1 d PG A 2
H67D H 0.8923 0.9179 0.7198 0.112 Uiso 0.12 1 d PG A 2
Cl1B Cl 0.79090(18) 0.87151(15) 0.63978(6) 0.090(4) Uiso 0.12 1 d PG A 2
Cl2B Cl 0.9555(4) 0.9812(2) 0.60639(12) 0.081(3) Uiso 0.12 1 d PG A 2
C68 C 0.34640(14) -0.00832(15) 1.18778(15) 0.0545(15) Uani 0.80 1 d PG B 1
H68A H 0.3442 -0.0284 1.2464 0.065 Uiso 0.80 1 d PG B 1
H68B H 0.2955 0.0435 1.1711 0.065 Uiso 0.80 1 d PG B 1
Cl3 Cl 0.47978(11) 0.01210(9) 1.16253(9) 0.0867(6) Uani 0.80 1 d PG B 1
Cl4 Cl 0.29779(14) -0.07648(9) 1.14849(8) 0.0910(6) Uani 0.80 1 d PG B 1
C68B C 0.39788(16) -0.04907(11) 1.18986(7) 0.065(7) Uiso 0.20 1 d PG B 2
H68C H 0.3923 -0.0889 1.2424 0.078 Uiso 0.20 1 d PG B 2
H68D H 0.4484 -0.0033 1.1945 0.078 Uiso 0.20 1 d PG B 2
Cl3B Cl 0.46082(18) -0.09611(18) 1.1304(3) 0.106(3) Uiso 0.20 1 d PG B 2
Cl4B Cl 0.26821(10) -0.01247(14) 1.1605(2) 0.118(3) Uiso 0.20 1 d PG B 2

loop_
_atom_site_aniso_label
_atom_site_aniso_U_11
_atom_site_aniso_U_22
_atom_site_aniso_U_33
_atom_site_aniso_U_23
_atom_site_aniso_U_13
_atom_site_aniso_U_12
Fe 0.0140(2) 0.0165(2) 0.0164(2) -0.00429(17) 0.00125(17) -0.00403(18)
P1 0.0182(4) 0.0183(4) 0.0194(4) -0.0062(3) 0.0026(3) -0.0024(3)
P2 0.0193(5) 0.0171(4) 0.0297(5) -0.0011(3) 0.0033(4) -0.0013(4)
P3 0.0155(4) 0.0195(4) 0.0191(4) -0.0042(3) 0.0011(3) -0.0029(3)
P4 0.0174(4) 0.0168(4) 0.0221(4) -0.0057(3) 0.0028(3) -0.0030(3)
C1 0.0165(16) 0.0205(17) 0.0176(15) -0.0038(13) 0.0018(12) -0.0102(13)
C2 0.0202(17) 0.0164(16) 0.0201(16) -0.0035(12) -0.0003(13) -0.0050(13)
C3 0.0166(17) 0.0141(16) 0.0221(16) -0.0036(12) -0.0013(13) -0.0041(13)
C4 0.0183(17) 0.0154(16) 0.0153(15) -0.0020(12) -0.0022(12) -0.0035(13)
C5 0.0128(16) 0.0167(16) 0.0210(15) -0.0068(12) 0.0005(12) -0.0047(13)
C6 0.0128(16) 0.0192(16) 0.0222(16) -0.0046(13) -0.0010(12) -0.0071(13)
C7 0.0161(16) 0.0153(16) 0.0228(16) -0.0058(13) 0.0017(13) -0.0067(13)
C8 0.0129(16) 0.0233(17) 0.0293(17) -0.0148(14) 0.0031(13) -0.0068(13)
C9 0.0181(17) 0.0319(19) 0.0179(16) -0.0085(14) 0.0005(13) -0.0086(14)
C10 0.0164(17) 0.0213(17) 0.0191(16) -0.0017(13) -0.0061(13) -0.0059(13)
C11 0.032(2) 0.0132(16) 0.0242(17) -0.0020(13) 0.0045(14) -0.0041(14)
C12 0.033(2) 0.0246(19) 0.0312(19) -0.0113(15) 0.0047(16) -0.0073(16)
C13 0.043(2) 0.035(2) 0.033(2) -0.0072(17) 0.0069(17) -0.0173(19)
C14 0.062(3) 0.035(2) 0.029(2) -0.0076(17) 0.0073(19) -0.024(2)
C15 0.071(3) 0.024(2) 0.033(2) -0.0128(16) 0.012(2) -0.009(2)
C16 0.046(2) 0.0246(19) 0.0280(19) -0.0045(15) 0.0097(16) -0.0043(17)
C17 0.0237(19) 0.0210(18) 0.0358(19) 0.0063(15) -0.0049(15) -0.0012(15)
C18 0.030(2) 0.040(2) 0.053(2) 0.0164(19) -0.0090(19) -0.0126(19)
C19 0.039(3) 0.074(3) 0.065(3) 0.032(3) -0.026(2) -0.024(2)
C20 0.051(3) 0.072(3) 0.043(2) 0.022(2) -0.025(2) -0.024(2)
C21 0.045(3) 0.050(3) 0.035(2) 0.0107(18) -0.0057(19) -0.018(2)
C22 0.031(2) 0.0245(19) 0.036(2) 0.0056(15) -0.0070(16) -0.0070(16)
C23 0.0256(18) 0.0162(16) 0.0155(15) -0.0027(12) -0.0005(13) -0.0040(14)
C24 0.0272(19) 0.0217(18) 0.0268(17) -0.0071(14) 0.0000(14) -0.0027(15)
C25 0.043(2) 0.0224(19) 0.0339(19) -0.0131(15) -0.0065(17) 0.0019(17)
C26 0.040(2) 0.0244(19) 0.0318(19) -0.0034(15) -0.0104(17) -0.0102(17)
C27 0.028(2) 0.032(2) 0.0306(19) -0.0039(16) 0.0008(15) -0.0138(16)
C28 0.0253(19) 0.0272(19) 0.0265(17) -0.0092(14) 0.0019(14) -0.0089(15)
C29 0.0195(17) 0.0217(17) 0.0154(15) -0.0081(13) 0.0045(13) -0.0016(14)
C30 0.0182(17) 0.0303(19) 0.0231(17) -0.0090(14) 0.0048(13) -0.0050(15)
C31 0.0203(18) 0.034(2) 0.0230(17) -0.0084(15) -0.0056(14) 0.0010(16)
C32 0.031(2) 0.0256(19) 0.0186(16) -0.0022(14) 0.0031(14) 0.0023(16)
C33 0.0250(19) 0.0219(18) 0.0257(17) -0.0076(14) 0.0063(14) -0.0035(15)
C34 0.0176(17) 0.0227(17) 0.0194(16) -0.0069(13) 0.0009(13) 0.0003(14)
C35 0.0151(16) 0.0201(17) 0.0232(16) -0.0080(13) -0.0011(13) -0.0018(13)
C36 0.0193(19) 0.050(2) 0.0289(18) -0.0129(17) 0.0002(15) 0.0013(17)
C37 0.0199(19) 0.047(2) 0.0241(17) -0.0131(16) 0.0035(14) -0.0003(16)
C38 0.0201(19) 0.0242(19) 0.065(3) -0.0146(18) 0.0081(17) 0.0003(16)
C39 0.0155(17) 0.0208(17) 0.0247(17) -0.0022(13) 0.0023(13) -0.0088(13)
C40 0.0166(17) 0.0292(19) 0.0269(17) -0.0056(14) 0.0025(14) -0.0076(15)
C41 0.0184(18) 0.031(2) 0.0267(18) 0.0024(15) -0.0028(14) -0.0087(15)
C42 0.026(2) 0.0218(19) 0.051(2) 0.0028(17) -0.0061(17) -0.0007(16)
C43 0.034(2) 0.0243(19) 0.044(2) -0.0092(16) 0.0001(17) -0.0010(17)
C44 0.0250(19) 0.0225(18) 0.0267(17) -0.0056(14) -0.0023(14) -0.0040(15)
C45 0.0127(16) 0.0181(16) 0.0237(16) -0.0028(13) 0.0003(13) -0.0006(13)
C46 0.0195(18) 0.0265(18) 0.0242(17) -0.0031(14) 0.0022(14) -0.0035(14)
C47 0.0203(19) 0.030(2) 0.040(2) -0.0147(16) -0.0023(15) -0.0023(15)
C48 0.024(2) 0.0217(19) 0.059(2) -0.0131(17) 0.0120(18) -0.0078(16)
C49 0.034(2) 0.027(2) 0.036(2) -0.0062(16) 0.0140(16) -0.0055(17)
C50 0.027(2) 0.0226(18) 0.0295(18) -0.0073(14) 0.0061(15) -0.0007(15)
C51 0.0134(17) 0.0178(17) 0.0342(19) -0.0058(14) 0.0022(14) -0.0012(13)
C52 0.0251(19) 0.0235(18) 0.0284(18) -0.0043(14) -0.0035(14) -0.0052(15)
C53 0.033(2) 0.0219(19) 0.043(2) -0.0011(16) 0.0004(17) -0.0122(16)
C54 0.034(2) 0.032(2) 0.057(2) -0.0226(18) 0.0076(18) -0.0158(18)
C55 0.048(3) 0.054(3) 0.052(2) -0.036(2) 0.018(2) -0.024(2)
C56 0.033(2) 0.037(2) 0.041(2) -0.0221(17) 0.0174(17) -0.0167(17)
C57 0.0190(17) 0.0146(16) 0.0223(16) -0.0028(13) 0.0042(13) -0.0051(13)
C58 0.0243(19) 0.0206(17) 0.0247(17) -0.0058(14) 0.0004(14) -0.0057(14)
C59 0.0223(19) 0.0184(17) 0.0336(19) -0.0067(14) 0.0061(15) 0.0008(14)
C60 0.0199(18) 0.0264(19) 0.0337(19) 0.0004(15) -0.0044(15) -0.0005(15)
C61 0.029(2) 0.029(2) 0.0223(17) -0.0040(14) -0.0036(15) -0.0008(16)
C62 0.0277(19) 0.0155(16) 0.0220(16) -0.0055(13) 0.0037(14) -0.0021(14)
C63 0.026(2) 0.048(2) 0.0187(17) -0.0133(16) 0.0029(14) -0.0126(17)
C64 0.092(4) 0.059(3) 0.024(2) -0.0027(19) 0.014(2) -0.034(3)
C65 0.035(3) 0.136(5) 0.031(2) -0.037(3) 0.0098(19) -0.005(3)
C66 0.048(3) 0.084(3) 0.0237(19) -0.017(2) -0.0017(18) -0.034(2)
Zr1 0.02711(19) 0.02019(18) 0.03029(18) -0.00843(14) 0.00431(14) -0.00742(14)
O1 0.0257(13) 0.0249(13) 0.0339(13) -0.0116(10) 0.0059(10) -0.0089(10)
Cl5 0.0597(7) 0.0229(5) 0.0492(6) -0.0051(4) 0.0002(5) -0.0174(5)
Cl6 0.0368(6) 0.0491(6) 0.0494(6) -0.0291(5) 0.0108(4) -0.0083(5)
Cl7 0.0283(5) 0.0274(5) 0.0391(5) -0.0111(4) -0.0004(4) -0.0011(4)
Cl8 0.0365(5) 0.0242(5) 0.0353(5) -0.0024(4) -0.0015(4) -0.0115(4)
Cl9 0.0302(5) 0.0379(5) 0.0393(5) -0.0122(4) 0.0008(4) -0.0127(4)
C69 0.030(2) 0.044(2) 0.042(2) -0.0108(18) 0.0137(17) -0.0158(18)
C70 0.093(5) 0.191(7) 0.079(4) -0.088(4) 0.058(3) -0.085(5)
C71 0.048(3) 0.041(2) 0.045(2) -0.0198(19) 0.0126(19) 0.000(2)
C72 0.031(2) 0.033(2) 0.042(2) -0.0193(17) 0.0033(17) -0.0079(17)
Zr2 0.0419(2) 0.02261(18) 0.02124(17) -0.00644(13) 0.00873(15) -0.00693(16)
O2 0.0390(15) 0.0271(13) 0.0271(12) -0.0129(10) 0.0067(11) -0.0041(11)
Cl10 0.0556(7) 0.0333(5) 0.0347(5) -0.0044(4) 0.0144(4) 0.0073(5)
Cl11 0.0534(6) 0.0277(5) 0.0228(4) -0.0079(3) 0.0108(4) -0.0103(4)
Cl12 0.0407(6) 0.0415(6) 0.0353(5) -0.0055(4) 0.0053(4) -0.0025(5)
Cl13 0.0452(6) 0.0393(5) 0.0231(4) -0.0027(4) 0.0110(4) -0.0042(4)
Cl14 0.0819(8) 0.0416(6) 0.0437(6) -0.0178(5) 0.0125(5) -0.0316(6)
C74 0.051(3) 0.038(2) 0.042(2) -0.0235(18) 0.0105(19) -0.004(2)
C75 0.079(4) 0.041(3) 0.054(3) -0.021(2) 0.002(2) -0.009(2)
C76 0.057(3) 0.051(3) 0.045(2) -0.019(2) 0.011(2) -0.024(2)
C77 0.036(2) 0.041(2) 0.046(2) -0.0135(18) 0.0051(18) -0.0037(19)
C67 0.046(3) 0.035(3) 0.068(3) -0.020(3) -0.011(2) 0.004(2)
Cl1 0.0434(7) 0.0360(7) 0.1062(10) -0.0232(7) -0.0179(7) -0.0021(6)
Cl2 0.0837(11) 0.0878(11) 0.0681(9) -0.0163(8) -0.0154(8) 0.0454(9)
C68 0.040(3) 0.081(4) 0.060(3) -0.047(3) 0.005(3) -0.026(3)
Cl3 0.0623(11) 0.0756(12) 0.1045(13) 0.0127(10) 0.0345(9) -0.0132(9)
Cl4 0.1527(19) 0.0674(11) 0.0570(9) -0.0158(8) -0.0236(10) -0.0364(12)

loop_
_atom_type_symbol
_atom_type_description
_atom_type_scat_dispersion_real
_atom_type_scat_dispersion_imag
_atom_type_scat_source
C C 0.0033 0.0016 'International Tables Vol C Tables 4.2.6.8 and 6.1.1.4'
H H 0.0000 0.0000 'International Tables Vol C Tables 4.2.6.8 and 6.1.1.4'
P P 0.1023 0.0942 'International Tables Vol C Tables 4.2.6.8 and 6.1.1.4'
Cl Cl 0.1484 0.1585 'International Tables Vol C Tables 4.2.6.8 and 6.1.1.4'
Fe Fe 0.3463 0.8444 'International Tables Vol C Tables 4.2.6.8 and 6.1.1.4'
Zr Zr -2.9673 0.5597 'International Tables Vol C Tables 4.2.6.8 and 6.1.1.4'
O O 0.0106 0.0060 'International Tables Vol C Tables 4.2.6.8 and 6.1.1.4'

loop_
_geom_angle_atom_site_label_1
_geom_angle_atom_site_label_2
_geom_angle_atom_site_label_3
_geom_angle
_geom_angle_site_symmetry_1
_geom_angle_site_symmetry_3
_geom_angle_publ_flag
C2 Fe C7 154.99(12) . . ?
C2 Fe C1 40.83(12) . . ?
C7 Fe C1 162.96(12) . . ?
C2 Fe C8 162.62(12) . . ?
C7 Fe C8 41.10(11) . . ?
C1 Fe C8 124.93(12) . . ?
C2 Fe C3 41.53(11) . . ?
C7 Fe C3 119.96(11) . . ?
C1 Fe C3 68.63(11) . . ?
C8 Fe C3 153.88(12) . . ?
C2 Fe C10 108.89(12) . . ?
C7 Fe C10 68.00(12) . . ?
C1 Fe C10 119.55(12) . . ?
C8 Fe C10 67.13(12) . . ?
C3 Fe C10 129.29(12) . . ?
C2 Fe C6 119.83(12) . . ?
C7 Fe C6 41.45(12) . . ?
C1 Fe C6 153.71(12) . . ?
C8 Fe C6 68.93(12) . . ?
C3 Fe C6 109.24(12) . . ?
C10 Fe C6 40.27(11) . . ?
C2 Fe C4 67.93(12) . . ?
C7 Fe C4 109.14(12) . . ?
C1 Fe C4 67.02(11) . . ?
C8 Fe C4 119.80(12) . . ?
C3 Fe C4 39.98(11) . . ?
C10 Fe C4 166.89(11) . . ?
C6 Fe C4 129.18(11) . . ?
C2 Fe C9 126.44(12) . . ?
C7 Fe C9 68.05(12) . . ?
C1 Fe C9 107.20(12) . . ?
C8 Fe C9 39.78(12) . . ?
C3 Fe C9 165.60(12) . . ?
C10 Fe C9 39.66(12) . . ?
C6 Fe C9 67.99(11) . . ?
C4 Fe C9 152.51(12) . . ?
C2 Fe C5 67.67(12) . . ?
C7 Fe C5 126.94(12) . . ?
C1 Fe C5 39.62(11) . . ?
C8 Fe C5 107.51(12) . . ?
C3 Fe C5 67.49(11) . . ?
C10 Fe C5 152.39(11) . . ?
C6 Fe C5 165.75(11) . . ?
C4 Fe C5 39.57(11) . . ?
C9 Fe C5 118.73(11) . . ?
C3 P1 C29 102.63(13) . . ?
C3 P1 C23 97.24(14) . . ?
C29 P1 C23 101.79(14) . . ?
C2 P2 C17 114.72(15) . . ?
C2 P2 C11 110.15(15) . . ?
C17 P2 C11 110.27(15) . . ?
C2 P2 HP2 107.9 . . ?
C17 P2 HP2 105.6 . . ?
C11 P2 HP2 107.9 . . ?
C6 P3 C39 102.98(14) . . ?
C6 P3 C45 99.70(14) . . ?
C39 P3 C45 101.85(14) . . ?
C7 P4 C57 113.10(14) . . ?
C7 P4 C51 109.52(14) . . ?
C57 P4 C51 109.60(14) . . ?
C7 P4 HP4 109.0 . . ?
C57 P4 HP4 107.0 . . ?
C51 P4 HP4 108.6 . . ?
C5 C1 C2 108.8(2) . . ?
C5 C1 Fe 72.84(17) . . ?
C2 C1 Fe 68.23(17) . . ?
C5 C1 H1 125.6 . . ?
C2 C1 H1 125.6 . . ?
Fe C1 H1 124.9 . . ?
C1 C2 C3 107.9(3) . . ?
C1 C2 P2 126.4(2) . . ?
C3 C2 P2 124.0(2) . . ?
C1 C2 Fe 70.94(17) . . ?
C3 C2 Fe 70.67(17) . . ?
P2 C2 Fe 135.64(17) . . ?
C4 C3 C2 106.1(2) . . ?
C4 C3 P1 131.1(2) . . ?
C2 C3 P1 121.5(2) . . ?
C4 C3 Fe 70.35(17) . . ?
C2 C3 Fe 67.81(16) . . ?
P1 C3 Fe 135.76(16) . . ?
C3 C4 C5 110.4(2) . . ?
C3 C4 Fe 69.67(17) . . ?
C5 C4 Fe 72.41(16) . . ?
C3 C4 H4 124.8 . . ?
C5 C4 H4 124.8 . . ?
Fe C4 H4 124.7 . . ?
C1 C5 C4 106.6(2) . . ?
C1 C5 C35 127.3(3) . . ?
C4 C5 C35 125.3(3) . . ?
C1 C5 Fe 67.55(16) . . ?
C4 C5 Fe 68.01(16) . . ?
C35 C5 Fe 137.3(2) . . ?
C10 C6 C7 105.7(3) . . ?
C10 C6 P3 131.4(2) . . ?
C7 C6 P3 122.9(2) . . ?
C10 C6 Fe 69.81(16) . . ?
C7 C6 Fe 67.84(16) . . ?
P3 C6 Fe 126.64(16) . . ?
C8 C7 C6 108.0(2) . . ?
C8 C7 P4 124.5(2) . . ?
C6 C7 P4 126.0(2) . . ?
C8 C7 Fe 70.52(16) . . ?
C6 C7 Fe 70.72(17) . . ?
P4 C7 Fe 135.01(17) . . ?
C9 C8 C7 108.6(3) . . ?
C9 C8 Fe 72.07(18) . . ?
C7 C8 Fe 68.38(16) . . ?
C9 C8 H8 125.7 . . ?
C7 C8 H8 125.7 . . ?
Fe C8 H8 125.4 . . ?
C10 C9 C8 107.0(2) . . ?
C10 C9 C63 126.6(3) . . ?
C8 C9 C63 125.6(3) . . ?
C10 C9 Fe 68.54(16) . . ?
C8 C9 Fe 68.15(16) . . ?
C63 C9 Fe 136.2(2) . . ?
C9 C10 C6 110.6(3) . . ?
C9 C10 Fe 71.79(17) . . ?
C6 C10 Fe 69.92(16) . . ?
C9 C10 H10 124.7 . . ?
C6 C10 H10 124.7 . . ?
Fe C10 H10 125.2 . . ?
C12 C11 C16 119.5(3) . . ?
C12 C11 P2 120.8(2) . . ?
C16 C11 P2 119.6(3) . . ?
C13 C12 C11 119.6(3) . . ?
C13 C12 H12 120.2 . . ?
C11 C12 H12 120.2 . . ?
C14 C13 C12 120.2(4) . . ?
C14 C13 H13 119.9 . . ?
C12 C13 H13 119.9 . . ?
C13 C14 C15 120.3(4) . . ?
C13 C14 H14 119.8 . . ?
C15 C14 H14 119.8 . . ?
C14 C15 C16 120.5(4) . . ?
C14 C15 H15 119.8 . . ?
C16 C15 H15 119.8 . . ?
C15 C16 C11 119.8(4) . . ?
C15 C16 H16 120.1 . . ?
C11 C16 H16 120.1 . . ?
C18 C17 C22 120.8(3) . . ?
C18 C17 P2 118.9(3) . . ?
C22 C17 P2 120.3(3) . . ?
C19 C18 C17 119.3(4) . . ?
C19 C18 H18 120.4 . . ?
C17 C18 H18 120.4 . . ?
C18 C19 C20 120.3(4) . . ?
C18 C19 H19 119.9 . . ?
C20 C19 H19 119.9 . . ?
C19 C20 C21 120.8(4) . . ?
C19 C20 H20 119.6 . . ?
C21 C20 H20 119.6 . . ?
C22 C21 C20 119.7(4) . . ?
C22 C21 H21 120.1 . . ?
C20 C21 H21 120.1 . . ?
C21 C22 C17 119.0(3) . . ?
C21 C22 H22 120.5 . . ?
C17 C22 H22 120.5 . . ?
C24 C23 C28 118.6(3) . . ?
C24 C23 P1 116.2(2) . . ?
C28 C23 P1 125.2(2) . . ?
C23 C24 C25 120.7(3) . . ?
C23 C24 H24 119.7 . . ?
C25 C24 H24 119.7 . . ?
C26 C25 C24 119.7(3) . . ?
C26 C25 H25 120.1 . . ?
C24 C25 H25 120.1 . . ?
C25 C26 C27 120.5(3) . . ?
C25 C26 H26 119.8 . . ?
C27 C26 H26 119.8 . . ?
C26 C27 C28 119.6(3) . . ?
C26 C27 H27 120.2 . . ?
C28 C27 H27 120.2 . . ?
C27 C28 C23 120.9(3) . . ?
C27 C28 H28 119.5 . . ?
C23 C28 H28 119.5 . . ?
C34 C29 C30 118.7(3) . . ?
C34 C29 P1 117.5(2) . . ?
C30 C29 P1 123.5(2) . . ?
C31 C30 C29 120.3(3) . . ?
C31 C30 H30 119.8 . . ?
C29 C30 H30 119.8 . . ?
C32 C31 C30 120.5(3) . . ?
C32 C31 H31 119.8 . . ?
C30 C31 H31 119.8 . . ?
C33 C32 C31 119.9(3) . . ?
C33 C32 H32 120.1 . . ?
C31 C32 H32 120.1 . . ?
C32 C33 C34 119.9(3) . . ?
C32 C33 H33 120.1 . . ?
C34 C33 H33 120.1 . . ?
C33 C34 C29 120.7(3) . . ?
C33 C34 H34 119.6 . . ?
C29 C34 H34 119.6 . . ?
C5 C35 C37 111.2(2) . . ?
C5 C35 C38 112.4(3) . . ?
C37 C35 C38 110.4(3) . . ?
C5 C35 C36 105.7(2) . . ?
C37 C35 C36 108.1(3) . . ?
C38 C35 C36 108.7(3) . . ?
C35 C36 H36A 109.5 . . ?
C35 C36 H36B 109.5 . . ?
H36A C36 H36B 109.5 . . ?
C35 C36 H36C 109.5 . . ?
H36A C36 H36C 109.5 . . ?
H36B C36 H36C 109.5 . . ?
C35 C37 H37A 109.5 . . ?
C35 C37 H37B 109.5 . . ?
H37A C37 H37B 109.5 . . ?
C35 C37 H37C 109.5 . . ?
H37A C37 H37C 109.5 . . ?
H37B C37 H37C 109.5 . . ?
C35 C38 H38A 109.5 . . ?
C35 C38 H38B 109.5 . . ?
H38A C38 H38B 109.5 . . ?
C35 C38 H38C 109.5 . . ?
H38A C38 H38C 109.5 . . ?
H38B C38 H38C 109.5 . . ?
C44 C39 C40 118.5(3) . . ?
C44 C39 P3 116.8(2) . . ?
C40 C39 P3 124.5(2) . . ?
C41 C40 C39 120.0(3) . . ?
C41 C40 H40 120.0 . . ?
C39 C40 H40 120.0 . . ?
C42 C41 C40 120.6(3) . . ?
C42 C41 H41 119.7 . . ?
C40 C41 H41 119.7 . . ?
C41 C42 C43 120.3(3) . . ?
C41 C42 H42 119.8 . . ?
C43 C42 H42 119.8 . . ?
C42 C43 C44 119.3(3) . . ?
C42 C43 H43 120.3 . . ?
C44 C43 H43 120.3 . . ?
C43 C44 C39 121.2(3) . . ?
C43 C44 H44 119.4 . . ?
C39 C44 H44 119.4 . . ?
C50 C45 C46 118.4(3) . . ?
C50 C45 P3 116.5(2) . . ?
C46 C45 P3 125.1(2) . . ?
C47 C46 C45 120.8(3) . . ?
C47 C46 H46 119.6 . . ?
C45 C46 H46 119.6 . . ?
C48 C47 C46 119.8(3) . . ?
C48 C47 H47 120.1 . . ?
C46 C47 H47 120.1 . . ?
C49 C48 C47 120.0(3) . . ?
C49 C48 H48 120.0 . . ?
C47 C48 H48 120.0 . . ?
C48 C49 C50 120.6(3) . . ?
C48 C49 H49 119.7 . . ?
C50 C49 H49 119.7 . . ?
C49 C50 C45 120.4(3) . . ?
C49 C50 H50 119.8 . . ?
C45 C50 H50 119.8 . . ?
C56 C51 C52 120.0(3) . . ?
C56 C51 P4 119.8(2) . . ?
C52 C51 P4 120.1(2) . . ?
C53 C52 C51 119.7(3) . . ?
C53 C52 H52 120.2 . . ?
C51 C52 H52 120.2 . . ?
C54 C53 C52 120.5(3) . . ?
C54 C53 H53 119.8 . . ?
C52 C53 H53 119.8 . . ?
C53 C54 C55 119.8(3) . . ?
C53 C54 H54 120.1 . . ?
C55 C54 H54 120.1 . . ?
C56 C55 C54 120.6(3) . . ?
C56 C55 H55 119.7 . . ?
C54 C55 H55 119.7 . . ?
C55 C56 C51 119.4(3) . . ?
C55 C56 H56 120.3 . . ?
C51 C56 H56 120.3 . . ?
C58 C57 C62 120.9(3) . . ?
C58 C57 P4 119.4(2) . . ?
C62 C57 P4 119.6(2) . . ?
C59 C58 C57 119.3(3) . . ?
C59 C58 H58 120.3 . . ?
C57 C58 H58 120.3 . . ?
C60 C59 C58 120.0(3) . . ?
C60 C59 H59 120.0 . . ?
C58 C59 H59 120.0 . . ?
C59 C60 C61 120.6(3) . . ?
C59 C60 H60 119.7 . . ?
C61 C60 H60 119.7 . . ?
C60 C61 C62 120.4(3) . . ?
C60 C61 H61 119.8 . . ?
C62 C61 H61 119.8 . . ?
C61 C62 C57 118.8(3) . . ?
C61 C62 H62 120.6 . . ?
C57 C62 H62 120.6 . . ?
C65 C63 C9 111.8(3) . . ?
C65 C63 C64 109.6(3) . . ?
C9 C63 C64 111.6(3) . . ?
C65 C63 C66 107.5(3) . . ?
C9 C63 C66 106.3(3) . . ?
C64 C63 C66 109.8(3) . . ?
C63 C64 H64A 109.5 . . ?
C63 C64 H64B 109.5 . . ?
H64A C64 H64B 109.5 . . ?
C63 C64 H64C 109.5 . . ?
H64A C64 H64C 109.5 . . ?
H64B C64 H64C 109.5 . . ?
C63 C65 H65A 109.5 . . ?
C63 C65 H65B 109.5 . . ?
H65A C65 H65B 109.5 . . ?
C63 C65 H65C 109.5 . . ?
H65A C65 H65C 109.5 . . ?
H65B C65 H65C 109.5 . . ?
C63 C66 H66A 109.5 . . ?
C63 C66 H66B 109.5 . . ?
H66A C66 H66B 109.5 . . ?
C63 C66 H66C 109.5 . . ?
H66A C66 H66C 109.5 . . ?
H66B C66 H66C 109.5 . . ?
O1 Zr1 Cl6 178.77(6) . . ?
O1 Zr1 Cl7 86.11(7) . . ?
Cl6 Zr1 Cl7 93.29(4) . . ?
O1 Zr1 Cl8 85.87(6) . . ?
Cl6 Zr1 Cl8 93.08(4) . . ?
Cl7 Zr1 Cl8 90.79(3) . . ?
O1 Zr1 Cl5 86.08(6) . . ?
Cl6 Zr1 Cl5 94.99(4) . . ?
Cl7 Zr1 Cl5 89.87(4) . . ?
Cl8 Zr1 Cl5 171.86(3) . . ?
O1 Zr1 Cl9 87.16(7) . . ?
Cl6 Zr1 Cl9 93.47(4) . . ?
Cl7 Zr1 Cl9 173.17(3) . . ?
Cl8 Zr1 Cl9 89.84(3) . . ?
Cl5 Zr1 Cl9 88.55(4) . . ?
C69 O1 C72 109.3(2) . . ?
C69 O1 Zr1 126.7(2) . . ?
C72 O1 Zr1 123.92(18) . . ?
O1 C69 C70 104.7(3) . . ?
O1 C69 H69A 110.8 . . ?
C70 C69 H69A 110.8 . . ?
O1 C69 H69B 110.8 . . ?
C70 C69 H69B 110.8 . . ?
H69A C69 H69B 108.9 . . ?
C71 C70 C69 108.6(4) . . ?
C71 C70 H70A 110.0 . . ?
C69 C70 H70A 110.0 . . ?
C71 C70 H70B 110.0 . . ?
C69 C70 H70B 110.0 . . ?
H70A C70 H70B 108.3 . . ?
C70 C71 C72 106.5(3) . . ?
C70 C71 H71A 110.4 . . ?
C72 C71 H71A 110.4 . . ?
C70 C71 H71B 110.4 . . ?
C72 C71 H71B 110.4 . . ?
H71A C71 H71B 108.6 . . ?
O1 C72 C71 104.9(3) . . ?
O1 C72 H72A 110.8 . . ?
C71 C72 H72A 110.8 . . ?
O1 C72 H72B 110.8 . . ?
C71 C72 H72B 110.8 . . ?
H72A C72 H72B 108.8 . . ?
O2 Zr2 Cl14 179.56(7) . . ?
O2 Zr2 Cl11 84.76(6) . . ?
Cl14 Zr2 Cl11 95.16(4) . . ?
O2 Zr2 Cl10 85.56(7) . . ?
Cl14 Zr2 Cl10 94.01(5) . . ?
Cl11 Zr2 Cl10 90.49(4) . . ?
O2 Zr2 Cl12 85.13(7) . . ?
Cl14 Zr2 Cl12 95.31(5) . . ?
Cl11 Zr2 Cl12 88.76(3) . . ?
Cl10 Zr2 Cl12 170.68(4) . . ?
O2 Zr2 Cl13 84.25(6) . . ?
Cl14 Zr2 Cl13 95.83(4) . . ?
Cl11 Zr2 Cl13 169.00(3) . . ?
Cl10 Zr2 Cl13 89.24(3) . . ?
Cl12 Zr2 Cl13 89.73(3) . . ?
C77 O2 C74 108.6(3) . . ?
C77 O2 Zr2 127.0(2) . . ?
C74 O2 Zr2 124.4(2) . . ?
O2 C74 C75 104.8(3) . . ?
O2 C74 H74A 110.8 . . ?
C75 C74 H74A 110.8 . . ?
O2 C74 H74B 110.8 . . ?
C75 C74 H74B 110.8 . . ?
H74A C74 H74B 108.9 . . ?
C74 C75 C76 104.2(3) . . ?
C74 C75 H75A 110.9 . . ?
C76 C75 H75A 110.9 . . ?
C74 C75 H75B 110.9 . . ?
C76 C75 H75B 110.9 . . ?
H75A C75 H75B 108.9 . . ?
C75 C76 C77 104.3(3) . . ?
C75 C76 H76A 110.9 . . ?
C77 C76 H76A 110.9 . . ?
C75 C76 H76B 110.9 . . ?
C77 C76 H76B 110.9 . . ?
H76A C76 H76B 108.9 . . ?
O2 C77 C76 105.6(3) . . ?
O2 C77 H77A 110.6 . . ?
C76 C77 H77A 110.6 . . ?
O2 C77 H77B 110.6 . . ?
C76 C77 H77B 110.6 . . ?
H77A C77 H77B 108.7 . . ?
Cl2 C67 Cl1 112.0 . . ?
H67C C67 H67D 113.7 . . ?
Cl2B C67B Cl1B 112.0 . . ?
Cl2B C67B H67A 118.1 . . ?
Cl1B C67B H67A 118.6 . . ?
Cl2B C67B H67B 88.4 . . ?
Cl1B C67B H67B 112.8 . . ?
Cl2B C67B H67C 109.5 . . ?
Cl1B C67B H67C 108.2 . . ?
Cl2B C67B H67D 109.5 . . ?
Cl1B C67B H67D 108.2 . . ?
H67C C67B H67D 109.5 . . ?
Cl3 C68 Cl4 112.0 . . ?
Cl4B C68B Cl3B 112.0 . . ?
Cl4B C68B H68A 71.5 . . ?
Cl3B C68B H68A 166.7 . . ?
Cl4B C68B H68C 109.5 . . ?
Cl3B C68B H68C 108.2 . . ?
Cl4B C68B H68D 109.5 . . ?
Cl3B C68B H68D 108.2 . . ?
H68C C68B H68D 109.5 . . ?
C68B Cl4B H68B 85.8 . . ?

loop_
_geom_bond_atom_site_label_1
_geom_bond_atom_site_label_2
_geom_bond_distance
_geom_bond_site_symmetry_2
_geom_bond_publ_flag
Fe C2 2.033(3) . ?
Fe C7 2.040(3) . ?
Fe C1 2.069(3) . ?
Fe C8 2.069(3) . ?
Fe C3 2.072(3) . ?
Fe C10 2.078(3) . ?
Fe C6 2.080(3) . ?
Fe C4 2.081(3) . ?
Fe C9 2.121(3) . ?
Fe C5 2.139(3) . ?
P1 C3 1.834(3) . ?
P1 C29 1.843(3) . ?
P1 C23 1.846(3) . ?
P2 C2 1.776(3) . ?
P2 C17 1.784(3) . ?
P2 C11 1.787(3) . ?
P2 HP2 1.2318 . ?
P3 C6 1.822(3) . ?
P3 C39 1.830(3) . ?
P3 C45 1.835(3) . ?
P4 C7 1.771(3) . ?
P4 C57 1.787(3) . ?
P4 C51 1.789(3) . ?
P4 HP4 1.2567 . ?
C1 C5 1.427(4) . ?
C1 C2 1.431(4) . ?
C1 H1 0.9300 . ?
C2 C3 1.456(4) . ?
C3 C4 1.420(4) . ?
C4 C5 1.430(4) . ?
C4 H4 0.9300 . ?
C5 C35 1.516(4) . ?
C6 C10 1.431(4) . ?
C6 C7 1.458(4) . ?
C7 C8 1.443(4) . ?
C8 C9 1.426(4) . ?
C8 H8 0.9300 . ?
C9 C10 1.425(4) . ?
C9 C63 1.518(4) . ?
C10 H10 0.9300 . ?
C11 C12 1.391(4) . ?
C11 C16 1.393(4) . ?
C12 C13 1.391(5) . ?
C12 H12 0.9300 . ?
C13 C14 1.370(5) . ?
C13 H13 0.9300 . ?
C14 C15 1.375(5) . ?
C14 H14 0.9300 . ?
C15 C16 1.377(5) . ?
C15 H15 0.9300 . ?
C16 H16 0.9300 . ?
C17 C18 1.394(5) . ?
C17 C22 1.396(5) . ?
C18 C19 1.366(5) . ?
C18 H18 0.9300 . ?
C19 C20 1.381(6) . ?
C19 H19 0.9300 . ?
C20 C21 1.383(5) . ?
C20 H20 0.9300 . ?
C21 C22 1.382(5) . ?
C21 H21 0.9300 . ?
C22 H22 0.9300 . ?
C23 C24 1.385(4) . ?
C23 C28 1.399(4) . ?
C24 C25 1.395(5) . ?
C24 H24 0.9300 . ?
C25 C26 1.381(5) . ?
C25 H25 0.9300 . ?
C26 C27 1.382(5) . ?
C26 H26 0.9300 . ?
C27 C28 1.383(4) . ?
C27 H27 0.9300 . ?
C28 H28 0.9300 . ?
C29 C34 1.395(4) . ?
C29 C30 1.396(4) . ?
C30 C31 1.385(4) . ?
C30 H30 0.9300 . ?
C31 C32 1.385(4) . ?
C31 H31 0.9300 . ?
C32 C33 1.384(4) . ?
C32 H32 0.9300 . ?
C33 C34 1.391(4) . ?
C33 H33 0.9300 . ?
C34 H34 0.9300 . ?
C35 C37 1.519(4) . ?
C35 C38 1.524(4) . ?
C35 C36 1.542(4) . ?
C36 H36A 0.9600 . ?
C36 H36B 0.9600 . ?
C36 H36C 0.9600 . ?
C37 H37A 0.9600 . ?
C37 H37B 0.9600 . ?
C37 H37C 0.9600 . ?
C38 H38A 0.9600 . ?
C38 H38B 0.9600 . ?
C38 H38C 0.9600 . ?
C39 C44 1.394(4) . ?
C39 C40 1.402(4) . ?
C40 C41 1.386(4) . ?
C40 H40 0.9300 . ?
C41 C42 1.381(5) . ?
C41 H41 0.9300 . ?
C42 C43 1.381(5) . ?
C42 H42 0.9300 . ?
C43 C44 1.391(4) . ?
C43 H43 0.9300 . ?
C44 H44 0.9300 . ?
C45 C50 1.396(4) . ?
C45 C46 1.400(4) . ?
C46 C47 1.386(4) . ?
C46 H46 0.9300 . ?
C47 C48 1.382(5) . ?
C47 H47 0.9300 . ?
C48 C49 1.379(5) . ?
C48 H48 0.9300 . ?
C49 C50 1.383(5) . ?
C49 H49 0.9300 . ?
C50 H50 0.9300 . ?
C51 C56 1.386(4) . ?
C51 C52 1.393(4) . ?
C52 C53 1.375(4) . ?
C52 H52 0.9300 . ?
C53 C54 1.369(5) . ?
C53 H53 0.9300 . ?
C54 C55 1.387(5) . ?
C54 H54 0.9300 . ?
C55 C56 1.373(5) . ?
C55 H55 0.9300 . ?
C56 H56 0.9300 . ?
C57 C58 1.389(4) . ?
C57 C62 1.395(4) . ?
C58 C59 1.384(4) . ?
C58 H58 0.9300 . ?
C59 C60 1.380(4) . ?
C59 H59 0.9300 . ?
C60 C61 1.382(5) . ?
C60 H60 0.9300 . ?
C61 C62 1.382(4) . ?
C61 H61 0.9300 . ?
C62 H62 0.9300 . ?
C63 C65 1.513(5) . ?
C63 C64 1.522(5) . ?
C63 C66 1.538(5) . ?
C64 H64A 0.9600 . ?
C64 H64B 0.9600 . ?
C64 H64C 0.9600 . ?
C65 H65A 0.9600 . ?
C65 H65B 0.9600 . ?
C65 H65C 0.9600 . ?
C66 H66A 0.9600 . ?
C66 H66B 0.9600 . ?
C66 H66C 0.9600 . ?
Zr1 O1 2.215(2) . ?
Zr1 Cl6 2.4157(10) . ?
Zr1 Cl7 2.4312(12) . ?
Zr1 Cl8 2.4366(11) . ?
Zr1 Cl5 2.4446(11) . ?
Zr1 Cl9 2.4650(12) . ?
O1 C69 1.470(4) . ?
O1 C72 1.479(4) . ?
C69 C70 1.497(6) . ?
C69 H69A 0.9700 . ?
C69 H69B 0.9700 . ?
C70 C71 1.421(6) . ?
C70 H70A 0.9700 . ?
C70 H70B 0.9700 . ?
C71 C72 1.500(5) . ?
C71 H71A 0.9700 . ?
C71 H71B 0.9700 . ?
C72 H72A 0.9700 . ?
C72 H72B 0.9700 . ?
Zr2 O2 2.255(2) . ?
Zr2 Cl14 2.3824(12) . ?
Zr2 Cl11 2.4423(10) . ?
Zr2 Cl10 2.4514(13) . ?
Zr2 Cl12 2.4515(12) . ?
Zr2 Cl13 2.4543(10) . ?
O2 C77 1.458(4) . ?
O2 C74 1.471(4) . ?
C74 C75 1.472(5) . ?
C74 H74A 0.9700 . ?
C74 H74B 0.9700 . ?
C75 C76 1.487(6) . ?
C75 H75A 0.9700 . ?
C75 H75B 0.9700 . ?
C76 C77 1.507(5) . ?
C76 H76A 0.9700 . ?
C76 H76B 0.9700 . ?
C77 H77A 0.9700 . ?
C77 H77B 0.9700 . ?
C67 Cl2 1.7400 . ?
C67 Cl1 1.7400 . ?
C67 H67A 1.0900 . ?
C67 H67B 1.0900 . ?
C67 H67C 1.3247 . ?
C67 H67D 0.7700 . ?
C67B Cl2B 1.7400 . ?
C67B Cl1B 1.7400 . ?
C67B H67A 0.9631 . ?
C67B H67B 1.3096 . ?
C67B H67C 1.0900 . ?
C67B H67D 1.0900 . ?
C68 Cl3 1.7400 . ?
C68 Cl4 1.7400 . ?
C68 H68A 1.0900 . ?
C68 H68B 1.0899 . ?
C68 H68D 1.2730 . ?
Cl3 H68D 0.7237 . ?
C68B Cl4B 1.7400 . ?
C68B Cl3B 1.7400 . ?
C68B H68A 1.3811 . ?
C68B H68C 1.0900 . ?
C68B H68D 1.0900 . ?
Cl4B H68B 1.1593 . ?
